data_7016520
loop_
_publ_author_name
'Ran, Ying-Fen'
'Liu, Shi-Xia'
'Sereda, Olha'
'Neels, Antonia'
'Decurtins, Silvio'

_publ_section_title
;
 Exploratory studies on coordination chemistry of a redox-active
 bridging ligand: synthesis, properties and solid state structures of
 the complexes.
;
_journal_issue 32
_journal_name_full 'Dalton transactions (Cambridge, England : 2003)'
_journal_page_first 8193
_journal_page_last 8198
_journal_paper_doi 10.1039/c1dt10713e
_journal_volume 40
_journal_year 2011
_chemical_formula_sum 'C29 H24 Cl2 N4 S6'
_chemical_formula_weight 691.78
_chemical_name_systematic
;
?
;
_space_group_IT_number 2
_symmetry_cell_setting triclinic
_symmetry_space_group_name_Hall '-P 1'
_symmetry_space_group_name_H-M 'P -1'
_atom_sites_solution_hydrogens geom
_atom_sites_solution_primary direct
_atom_sites_solution_secondary difmap
_audit_creation_method SHELXL-97
_cell_angle_alpha 78.014(9)
_cell_angle_beta 75.026(9)
_cell_angle_gamma 89.230(9)
_cell_formula_units_Z 2
_cell_length_a 9.4996(10)
_cell_length_b 9.8334(10)
_cell_length_c 16.7952(19)
_cell_measurement_reflns_used 12374
_cell_measurement_temperature 173(2)
_cell_measurement_theta_max 29.50
_cell_measurement_theta_min 2.12
_cell_volume 1481.2(3)
_computing_cell_refinement 'STOE X-AREA'
_computing_data_collection 'STOE X-AREA'
_computing_data_reduction 'STOE X-RED'
_computing_structure_refinement 'SHELXL-97 (Sheldrick, 1997)'
_computing_structure_solution 'SHELXS-97 (Sheldrick, 1990)'
_diffrn_ambient_temperature 173(2)
_diffrn_detector_area_resol_mean 6.67
_diffrn_measured_fraction_theta_full 0.992
_diffrn_measured_fraction_theta_max 0.992
_diffrn_measurement_device_type 'STOE IPDS 2'
_diffrn_measurement_method 'rotation method'
_diffrn_radiation_monochromator graphite
_diffrn_radiation_source 'fine-focus sealed tube'
_diffrn_radiation_type MoK\a
_diffrn_radiation_wavelength 0.71073
_diffrn_reflns_av_R_equivalents 0.1260
_diffrn_reflns_av_sigmaI/netI 0.1124
_diffrn_reflns_limit_h_max 13
_diffrn_reflns_limit_h_min -13
_diffrn_reflns_limit_k_max 13
_diffrn_reflns_limit_k_min -13
_diffrn_reflns_limit_l_max 23
_diffrn_reflns_limit_l_min -23
_diffrn_reflns_number 28698
_diffrn_reflns_theta_full 29.25
_diffrn_reflns_theta_max 29.25
_diffrn_reflns_theta_min 2.12
_exptl_absorpt_coefficient_mu 0.672
_exptl_absorpt_correction_type none
_exptl_crystal_colour orange
_exptl_crystal_density_diffrn 1.551
_exptl_crystal_density_method 'not measured'
_exptl_crystal_description plate
_exptl_crystal_F_000 712
_exptl_crystal_size_max 0.50
_exptl_crystal_size_mid 0.30
_exptl_crystal_size_min 0.10
_refine_diff_density_max 0.264
_refine_diff_density_min -0.497
_refine_diff_density_rms 0.082
_refine_ls_extinction_method none
_refine_ls_goodness_of_fit_ref 0.798
_refine_ls_hydrogen_treatment constr
_refine_ls_matrix_type full
_refine_ls_number_parameters 372
_refine_ls_number_reflns 8000
_refine_ls_number_restraints 0
_refine_ls_restrained_S_all 0.798
_refine_ls_R_factor_all 0.0795
_refine_ls_R_factor_gt 0.0388
_refine_ls_shift/su_max 0.000
_refine_ls_shift/su_mean 0.000
_refine_ls_structure_factor_coef Fsqd
_refine_ls_weighting_details 'calc w=1/[\s^2^(Fo^2^)+(0.0224P)^2^+0.0000P] where P=(Fo^2^+2Fc^2^)/3'
_refine_ls_weighting_scheme calc
_refine_ls_wR_factor_gt 0.0852
_refine_ls_wR_factor_ref 0.0926
_reflns_number_gt 4706
_reflns_number_total 8000
_reflns_threshold_expression >2sigma(I)
_cod_data_source_file c1dt10713e.txt
_cod_data_source_block TTF-PPB
_cod_database_code 7016520

loop_
_symmetry_equiv_pos_as_xyz
'x, y, z'
'-x, -y, -z'

loop_
_atom_site_label
_atom_site_type_symbol
_atom_site_fract_x
_atom_site_fract_y
_atom_site_fract_z
_atom_site_U_iso_or_equiv
_atom_site_adp_type
_atom_site_occupancy
_atom_site_symmetry_multiplicity
_atom_site_calc_flag
_atom_site_refinement_flags
C1 C 0.6239(3) 0.2747(3) 0.38665(16) 0.0335(6) Uani 1 1 d .
H1A H 0.5587 0.1946 0.4215 0.040 Uiso 1 1 calc R
H1B H 0.7246 0.2539 0.3903 0.040 Uiso 1 1 calc R
C2 C 0.1606(2) 0.3766(2) 0.20801(13) 0.0200(4) Uani 1 1 d .
C3 C 0.2970(3) 0.2119(2) 0.11354(14) 0.0227(5) Uani 1 1 d .
C4 C 0.5890(3) 0.1415(3) 0.09234(18) 0.0395(7) Uani 1 1 d .
H4A H 0.5713 0.1524 0.1514 0.047 Uiso 1 1 calc R
H4B H 0.6573 0.0654 0.0850 0.047 Uiso 1 1 calc R
C5 C 0.6622(3) 0.2738(3) 0.0351(2) 0.0533(9) Uani 1 1 d .
H5A H 0.7480 0.2974 0.0536 0.064 Uiso 1 1 calc R
H5B H 0.5937 0.3500 0.0411 0.064 Uiso 1 1 calc R
C6 C 0.7115(4) 0.2662(4) -0.0570(2) 0.0660(10) Uani 1 1 d .
H6A H 0.7798 0.1912 -0.0637 0.099 Uiso 1 1 calc R
H6B H 0.7601 0.3549 -0.0901 0.099 Uiso 1 1 calc R
H6C H 0.6267 0.2475 -0.0767 0.099 Uiso 1 1 calc R
C7 C 0.1712(3) 0.2352(2) 0.09179(14) 0.0232(5) Uani 1 1 d .
C8 C 0.1041(3) 0.3140(3) -0.05880(15) 0.0336(6) Uani 1 1 d .
H8A H 0.0645 0.2867 -0.1025 0.040 Uiso 1 1 calc R
H8B H 0.0350 0.3776 -0.0318 0.040 Uiso 1 1 calc R
C9 C 0.2480(3) 0.3919(3) -0.10106(17) 0.0384(6) Uani 1 1 d .
H9A H 0.2927 0.4113 -0.0573 0.046 Uiso 1 1 calc R
H9B H 0.2307 0.4823 -0.1353 0.046 Uiso 1 1 calc R
C10 C 0.3542(4) 0.3126(4) -0.1577(2) 0.0661(10) Uani 1 1 d .
H10A H 0.3769 0.2257 -0.1236 0.099 Uiso 1 1 calc R
H10B H 0.4441 0.3698 -0.1853 0.099 Uiso 1 1 calc R
H10C H 0.3099 0.2914 -0.2005 0.099 Uiso 1 1 calc R
C11 C 0.1202(2) 0.4562(2) 0.26547(13) 0.0197(4) Uani 1 1 d .
C12 C -0.0328(2) 0.6036(2) 0.36632(13) 0.0179(4) Uani 1 1 d .
C13 C 0.1034(2) 0.5876(2) 0.38748(13) 0.0171(4) Uani 1 1 d .
C14 C 0.1301(2) 0.6452(2) 0.44983(13) 0.0178(4) Uani 1 1 d .
H14A H 0.2200 0.6316 0.4646 0.021 Uiso 1 1 calc R
C15 C 0.0223(2) 0.7254(2) 0.49221(12) 0.0168(4) Uani 1 1 d .
C16 C -0.0522(2) 0.8646(2) 0.58721(13) 0.0175(4) Uani 1 1 d .
C17 C -0.1855(2) 0.8847(2) 0.56318(13) 0.0176(4) Uani 1 1 d .
C18 C -0.1132(2) 0.7420(2) 0.47016(13) 0.0172(4) Uani 1 1 d .
C19 C -0.1398(2) 0.6773(2) 0.40765(13) 0.0189(4) Uani 1 1 d .
H19A H -0.2313 0.6850 0.3944 0.023 Uiso 1 1 calc R
C20 C -0.2928(2) 0.9785(2) 0.59974(13) 0.0190(4) Uani 1 1 d .
C21 C -0.5084(3) 1.0850(3) 0.60010(15) 0.0276(5) Uani 1 1 d .
H21A H -0.5917 1.1009 0.5785 0.033 Uiso 1 1 calc R
C22 C -0.4945(3) 1.1522(3) 0.66324(15) 0.0287(5) Uani 1 1 d .
H22A H -0.5671 1.2127 0.6840 0.034 Uiso 1 1 calc R
C23 C -0.3754(3) 1.1300(3) 0.69491(14) 0.0265(5) Uani 1 1 d .
H23A H -0.3656 1.1741 0.7385 0.032 Uiso 1 1 calc R
C24 C -0.2674(2) 1.0418(2) 0.66285(13) 0.0191(4) Uani 1 1 d .
C25 C -0.1331(2) 1.0188(2) 0.68965(13) 0.0199(4) Uani 1 1 d .
C26 C -0.0261(2) 0.9335(2) 0.65204(13) 0.0186(4) Uani 1 1 d .
C27 C 0.1264(3) 0.9729(3) 0.73100(15) 0.0276(5) Uani 1 1 d .
H27A H 0.2168 0.9585 0.7452 0.033 Uiso 1 1 calc R
C28 C 0.0269(3) 1.0572(3) 0.77299(15) 0.0275(5) Uani 1 1 d .
H28A H 0.0484 1.0974 0.8155 0.033 Uiso 1 1 calc R
C29 C -0.1022(3) 1.0804(2) 0.75152(14) 0.0245(5) Uani 1 1 d .
H29A H -0.1709 1.1384 0.7786 0.029 Uiso 1 1 calc R
Cl1 Cl 0.61615(8) 0.29782(8) 0.28057(4) 0.04426(18) Uani 1 1 d .
Cl2 Cl 0.57044(8) 0.42531(8) 0.42589(5) 0.0479(2) Uani 1 1 d .
N1 N 0.05084(19) 0.78561(19) 0.55193(11) 0.0186(4) Uani 1 1 d .
N2 N -0.21647(19) 0.82254(19) 0.50637(11) 0.0182(4) Uani 1 1 d .
N3 N -0.4098(2) 0.9999(2) 0.56906(12) 0.0233(4) Uani 1 1 d .
N4 N 0.1012(2) 0.9119(2) 0.67222(12) 0.0244(4) Uani 1 1 d .
S1 S 0.05035(7) 0.34564(7) 0.14401(4) 0.02660(14) Uani 1 1 d .
S2 S 0.32843(6) 0.29492(6) 0.19091(4) 0.02481(13) Uani 1 1 d .
S3 S 0.41854(7) 0.08923(7) 0.07664(4) 0.02926(15) Uani 1 1 d .
S4 S 0.11233(7) 0.15863(7) 0.02058(4) 0.03021(15) Uani 1 1 d .
S5 S -0.05192(6) 0.52911(7) 0.28376(4) 0.02550(14) Uani 1 1 d .
S6 S 0.23218(6) 0.49364(6) 0.32736(3) 0.02210(13) Uani 1 1 d .

loop_
_atom_site_aniso_label
_atom_site_aniso_U_11
_atom_site_aniso_U_22
_atom_site_aniso_U_33
_atom_site_aniso_U_23
_atom_site_aniso_U_13
_atom_site_aniso_U_12
C1 0.0378(15) 0.0332(15) 0.0376(14) -0.0133(12) -0.0195(12) 0.0067(12)
C2 0.0212(11) 0.0196(11) 0.0198(10) -0.0064(9) -0.0046(8) 0.0039(9)
C3 0.0289(12) 0.0179(12) 0.0215(11) -0.0089(9) -0.0032(9) 0.0032(9)
C4 0.0302(14) 0.0463(18) 0.0502(16) -0.0253(14) -0.0135(12) 0.0157(12)
C5 0.0327(16) 0.0471(19) 0.085(2) -0.0380(18) -0.0054(16) -0.0017(14)
C6 0.063(2) 0.054(2) 0.067(2) -0.0055(19) 0.0055(19) -0.0177(18)
C7 0.0294(12) 0.0196(12) 0.0208(11) -0.0066(9) -0.0053(9) 0.0026(9)
C8 0.0397(15) 0.0404(16) 0.0267(12) -0.0130(11) -0.0152(11) 0.0120(12)
C9 0.0496(17) 0.0340(15) 0.0302(13) -0.0044(11) -0.0101(12) 0.0076(13)
C10 0.061(2) 0.070(3) 0.053(2) -0.0119(19) 0.0067(17) 0.0207(19)
C11 0.0206(11) 0.0209(11) 0.0183(10) -0.0045(9) -0.0063(8) 0.0043(9)
C12 0.0207(11) 0.0165(11) 0.0178(10) -0.0051(8) -0.0062(8) 0.0043(8)
C13 0.0183(10) 0.0156(11) 0.0167(9) -0.0029(8) -0.0039(8) 0.0042(8)
C14 0.0165(10) 0.0186(11) 0.0199(10) -0.0049(9) -0.0069(8) 0.0027(8)
C15 0.0191(10) 0.0153(11) 0.0151(9) -0.0028(8) -0.0033(8) 0.0017(8)
C16 0.0202(11) 0.0146(11) 0.0178(10) -0.0043(8) -0.0045(8) 0.0014(8)
C17 0.0203(11) 0.0151(11) 0.0170(9) -0.0038(8) -0.0040(8) 0.0031(8)
C18 0.0187(10) 0.0151(11) 0.0172(9) -0.0037(8) -0.0035(8) 0.0041(8)
C19 0.0195(11) 0.0203(11) 0.0199(10) -0.0079(9) -0.0077(8) 0.0055(9)
C20 0.0199(11) 0.0173(11) 0.0187(10) -0.0041(9) -0.0031(8) 0.0035(9)
C21 0.0224(12) 0.0321(14) 0.0297(12) -0.0104(10) -0.0063(10) 0.0102(10)
C22 0.0256(12) 0.0304(14) 0.0314(12) -0.0134(11) -0.0047(10) 0.0117(10)
C23 0.0308(13) 0.0261(13) 0.0251(11) -0.0123(10) -0.0063(10) 0.0050(10)
C24 0.0210(11) 0.0154(11) 0.0187(10) -0.0034(8) -0.0016(8) 0.0007(8)
C25 0.0236(11) 0.0163(11) 0.0189(10) -0.0041(8) -0.0036(8) -0.0011(9)
C26 0.0206(11) 0.0170(11) 0.0186(10) -0.0031(8) -0.0065(8) 0.0015(9)
C27 0.0291(13) 0.0294(13) 0.0298(12) -0.0095(10) -0.0150(10) 0.0024(10)
C28 0.0354(14) 0.0253(13) 0.0263(12) -0.0110(10) -0.0119(10) -0.0003(10)
C29 0.0292(12) 0.0224(12) 0.0234(11) -0.0103(10) -0.0052(9) 0.0018(10)
Cl1 0.0498(4) 0.0523(5) 0.0378(4) -0.0119(3) -0.0226(3) 0.0111(3)
Cl2 0.0449(4) 0.0449(4) 0.0655(5) -0.0324(4) -0.0191(4) 0.0118(3)
N1 0.0189(9) 0.0191(10) 0.0181(8) -0.0054(7) -0.0047(7) 0.0032(7)
N2 0.0185(9) 0.0184(10) 0.0190(8) -0.0065(7) -0.0054(7) 0.0050(7)
N3 0.0209(10) 0.0237(11) 0.0266(10) -0.0089(8) -0.0056(8) 0.0072(8)
N4 0.0264(10) 0.0250(11) 0.0273(10) -0.0103(8) -0.0132(8) 0.0045(8)
S1 0.0278(3) 0.0313(3) 0.0267(3) -0.0144(3) -0.0116(2) 0.0101(3)
S2 0.0232(3) 0.0282(3) 0.0277(3) -0.0147(2) -0.0082(2) 0.0079(2)
S3 0.0291(3) 0.0238(3) 0.0359(3) -0.0155(3) -0.0033(3) 0.0067(3)
S4 0.0408(4) 0.0269(3) 0.0291(3) -0.0132(3) -0.0143(3) 0.0025(3)
S5 0.0254(3) 0.0333(3) 0.0264(3) -0.0177(3) -0.0134(2) 0.0127(2)
S6 0.0194(3) 0.0267(3) 0.0235(3) -0.0125(2) -0.0062(2) 0.0077(2)

loop_
_atom_type_symbol
_atom_type_description
_atom_type_scat_dispersion_real
_atom_type_scat_dispersion_imag
_atom_type_scat_source
C C 0.0033 0.0016 'International Tables Vol C Tables 4.2.6.8 and 6.1.1.4'
H H 0.0000 0.0000 'International Tables Vol C Tables 4.2.6.8 and 6.1.1.4'
Cl Cl 0.1484 0.1585 'International Tables Vol C Tables 4.2.6.8 and 6.1.1.4'
N N 0.0061 0.0033 'International Tables Vol C Tables 4.2.6.8 and 6.1.1.4'
S S 0.1246 0.1234 'International Tables Vol C Tables 4.2.6.8 and 6.1.1.4'

loop_
_geom_angle_atom_site_label_1
_geom_angle_atom_site_label_2
_geom_angle_atom_site_label_3
_geom_angle
Cl2 C1 Cl1 110.65(15)
Cl2 C1 H1A 109.5
Cl1 C1 H1A 109.5
Cl2 C1 H1B 109.5
Cl1 C1 H1B 109.5
H1A C1 H1B 108.1
C11 C2 S1 122.74(17)
C11 C2 S2 122.75(17)
S1 C2 S2 114.51(12)
C7 C3 S3 122.48(17)
C7 C3 S2 117.42(16)
S3 C3 S2 119.72(14)
C5 C4 S3 116.0(2)
C5 C4 H4A 108.3
S3 C4 H4A 108.3
C5 C4 H4B 108.3
S3 C4 H4B 108.3
H4A C4 H4B 107.4
C4 C5 C6 114.0(3)
C4 C5 H5A 108.7
C6 C5 H5A 108.7
C4 C5 H5B 108.7
C6 C5 H5B 108.7
H5A C5 H5B 107.6
C5 C6 H6A 109.5
C5 C6 H6B 109.5
H6A C6 H6B 109.5
C5 C6 H6C 109.5
H6A C6 H6C 109.5
H6B C6 H6C 109.5
C3 C7 S4 125.73(17)
C3 C7 S1 117.10(17)
S4 C7 S1 117.07(13)
C9 C8 S4 114.65(18)
C9 C8 H8A 108.6
S4 C8 H8A 108.6
C9 C8 H8B 108.6
S4 C8 H8B 108.6
H8A C8 H8B 107.6
C8 C9 C10 113.0(3)
C8 C9 H9A 109.0
C10 C9 H9A 109.0
C8 C9 H9B 109.0
C10 C9 H9B 109.0
H9A C9 H9B 107.8
C9 C10 H10A 109.5
C9 C10 H10B 109.5
H10A C10 H10B 109.5
C9 C10 H10C 109.5
H10A C10 H10C 109.5
H10B C10 H10C 109.5
C2 C11 S5 121.13(17)
C2 C11 S6 123.32(17)
S5 C11 S6 115.55(12)
C19 C12 C13 120.83(19)
C19 C12 S5 122.56(16)
C13 C12 S5 116.58(15)
C14 C13 C12 120.91(18)
C14 C13 S6 123.30(16)
C12 C13 S6 115.78(15)
C13 C14 C15 119.41(19)
C13 C14 H14A 120.3
C15 C14 H14A 120.3
N1 C15 C14 119.24(19)
N1 C15 C18 121.41(18)
C14 C15 C18 119.35(18)
N1 C16 C17 121.91(19)
N1 C16 C26 118.81(19)
C17 C16 C26 119.28(18)
N2 C17 C16 121.93(18)
N2 C17 C20 117.57(19)
C16 C17 C20 120.49(18)
N2 C18 C19 118.68(19)
N2 C18 C15 121.26(18)
C19 C18 C15 120.03(18)
C12 C19 C18 119.41(19)
C12 C19 H19A 120.3
C18 C19 H19A 120.3
N3 C20 C24 123.90(19)
N3 C20 C17 116.67(19)
C24 C20 C17 119.43(19)
N3 C21 C22 122.4(2)
N3 C21 H21A 118.8
C22 C21 H21A 118.8
C23 C22 C21 119.3(2)
C23 C22 H22A 120.3
C21 C22 H22A 120.3
C22 C23 C24 119.9(2)
C22 C23 H23A 120.0
C24 C23 H23A 120.0
C20 C24 C23 116.1(2)
C20 C24 C25 120.46(19)
C23 C24 C25 123.4(2)
C29 C25 C26 116.9(2)
C29 C25 C24 122.6(2)
C26 C25 C24 120.46(18)
N4 C26 C25 123.17(19)
N4 C26 C16 117.07(18)
C25 C26 C16 119.76(19)
N4 C27 C28 123.4(2)
N4 C27 H27A 118.3
C28 C27 H27A 118.3
C29 C28 C27 118.5(2)
C29 C28 H28A 120.7
C27 C28 H28A 120.7
C28 C29 C25 120.1(2)
C28 C29 H29A 120.0
C25 C29 H29A 120.0
C16 N1 C15 116.61(18)
C17 N2 C18 116.82(18)
C21 N3 C20 118.31(19)
C27 N4 C26 117.96(19)
C2 S1 C7 95.53(10)
C3 S2 C2 95.41(10)
C3 S3 C4 103.79(12)
C7 S4 C8 99.46(11)
C12 S5 C11 96.02(10)
C11 S6 C13 95.97(10)

loop_
_geom_bond_atom_site_label_1
_geom_bond_atom_site_label_2
_geom_bond_distance
C1 Cl2 1.760(3)
C1 Cl1 1.769(3)
C1 H1A 0.9900
C1 H1B 0.9900
C2 C11 1.344(3)
C2 S1 1.753(2)
C2 S2 1.759(2)
C3 C7 1.341(3)
C3 S3 1.754(2)
C3 S2 1.758(2)
C4 C5 1.503(4)
C4 S3 1.804(3)
C4 H4A 0.9900
C4 H4B 0.9900
C5 C6 1.513(5)
C5 H5A 0.9900
C5 H5B 0.9900
C6 H6A 0.9800
C6 H6B 0.9800
C6 H6C 0.9800
C7 S4 1.744(2)
C7 S1 1.763(2)
C8 C9 1.503(4)
C8 S4 1.823(3)
C8 H8A 0.9900
C8 H8B 0.9900
C9 C10 1.524(4)
C9 H9A 0.9900
C9 H9B 0.9900
C10 H10A 0.9800
C10 H10B 0.9800
C10 H10C 0.9800
C11 S5 1.756(2)
C11 S6 1.757(2)
C12 C19 1.366(3)
C12 C13 1.426(3)
C12 S5 1.746(2)
C13 C14 1.367(3)
C13 S6 1.758(2)
C14 C15 1.418(3)
C14 H14A 0.9500
C15 N1 1.350(3)
C15 C18 1.428(3)
C16 N1 1.335(3)
C16 C17 1.425(3)
C16 C26 1.469(3)
C17 N2 1.328(3)
C17 C20 1.467(3)
C18 N2 1.353(3)
C18 C19 1.410(3)
C19 H19A 0.9500
C20 N3 1.338(3)
C20 C24 1.407(3)
C21 N3 1.326(3)
C21 C22 1.394(3)
C21 H21A 0.9500
C22 C23 1.366(3)
C22 H22A 0.9500
C23 C24 1.407(3)
C23 H23A 0.9500
C24 C25 1.459(3)
C25 C29 1.399(3)
C25 C26 1.414(3)
C26 N4 1.341(3)
C27 N4 1.328(3)
C27 C28 1.399(3)
C27 H27A 0.9500
C28 C29 1.368(3)
C28 H28A 0.9500
C29 H29A 0.9500

loop_
_geom_torsion_atom_site_label_1
_geom_torsion_atom_site_label_2
_geom_torsion_atom_site_label_3
_geom_torsion_atom_site_label_4
_geom_torsion
S3 C4 C5 C6 -64.7(3)
S3 C3 C7 S4 -4.0(3)
S2 C3 C7 S4 -176.85(14)
S3 C3 C7 S1 172.35(13)
S2 C3 C7 S1 -0.5(3)
S4 C8 C9 C10 68.6(3)
S1 C2 C11 S5 3.0(3)
S2 C2 C11 S5 -177.01(13)
S1 C2 C11 S6 -177.54(13)
S2 C2 C11 S6 2.5(3)
C19 C12 C13 C14 0.3(3)
S5 C12 C13 C14 178.40(17)
C19 C12 C13 S6 -178.56(17)
S5 C12 C13 S6 -0.4(2)
C12 C13 C14 C15 -1.9(3)
S6 C13 C14 C15 176.81(16)
C13 C14 C15 N1 -178.0(2)
C13 C14 C15 C18 1.3(3)
N1 C16 C17 N2 2.2(3)
C26 C16 C17 N2 -178.4(2)
N1 C16 C17 C20 -176.5(2)
C26 C16 C17 C20 2.9(3)
N1 C15 C18 N2 2.2(3)
C14 C15 C18 N2 -177.06(19)
N1 C15 C18 C19 -179.8(2)
C14 C15 C18 C19 0.9(3)
C13 C12 C19 C18 2.0(3)
S5 C12 C19 C18 -176.03(17)
N2 C18 C19 C12 175.5(2)
C15 C18 C19 C12 -2.5(3)
N2 C17 C20 N3 -3.7(3)
C16 C17 C20 N3 175.0(2)
N2 C17 C20 C24 177.21(19)
C16 C17 C20 C24 -4.0(3)
N3 C21 C22 C23 -0.1(4)
C21 C22 C23 C24 0.9(4)
N3 C20 C24 C23 1.2(3)
C17 C20 C24 C23 -179.9(2)
N3 C20 C24 C25 -176.7(2)
C17 C20 C24 C25 2.3(3)
C22 C23 C24 C20 -1.4(3)
C22 C23 C24 C25 176.4(2)
C20 C24 C25 C29 179.3(2)
C23 C24 C25 C29 1.7(4)
C20 C24 C25 C26 0.5(3)
C23 C24 C25 C26 -177.1(2)
C29 C25 C26 N4 -0.9(3)
C24 C25 C26 N4 177.9(2)
C29 C25 C26 C16 179.4(2)
C24 C25 C26 C16 -1.7(3)
N1 C16 C26 N4 -0.3(3)
C17 C16 C26 N4 -179.7(2)
N1 C16 C26 C25 179.4(2)
C17 C16 C26 C25 0.0(3)
N4 C27 C28 C29 -1.3(4)
C27 C28 C29 C25 0.9(4)
C26 C25 C29 C28 0.1(3)
C24 C25 C29 C28 -178.7(2)
C17 C16 N1 C15 -0.1(3)
C26 C16 N1 C15 -179.48(19)
C14 C15 N1 C16 177.29(19)
C18 C15 N1 C16 -2.0(3)
C16 C17 N2 C18 -2.0(3)
C20 C17 N2 C18 176.76(19)
C19 C18 N2 C17 -178.1(2)
C15 C18 N2 C17 -0.1(3)
C22 C21 N3 C20 -0.2(4)
C24 C20 N3 C21 -0.4(3)
C17 C20 N3 C21 -179.4(2)
C28 C27 N4 C26 0.5(4)
C25 C26 N4 C27 0.7(3)
C16 C26 N4 C27 -179.7(2)
C11 C2 S1 C7 -178.5(2)
S2 C2 S1 C7 1.45(15)
C3 C7 S1 C2 -0.6(2)
S4 C7 S1 C2 176.07(14)
C7 C3 S2 C2 1.3(2)
S3 C3 S2 C2 -171.75(14)
C11 C2 S2 C3 178.3(2)
S1 C2 S2 C3 -1.67(15)
C7 C3 S3 C4 160.5(2)
S2 C3 S3 C4 -26.82(18)
C5 C4 S3 C3 -70.7(2)
C3 C7 S4 C8 -117.8(2)
S1 C7 S4 C8 65.93(16)
C9 C8 S4 C7 62.3(2)
C19 C12 S5 C11 -179.7(2)
C13 C12 S5 C11 2.19(19)
C2 C11 S5 C12 176.27(19)
S6 C11 S5 C12 -3.26(15)
C2 C11 S6 C13 -176.44(19)
S5 C11 S6 C13 3.08(14)
C14 C13 S6 C11 179.63(19)
C12 C13 S6 C11 -1.58(18)
